data_7244705
loop_
_publ_author_name
'Chahine, Ali'
'Chaffee, Alan L.'
'Knowles, Gregory P.'
'Turner, David Roger'
'Batten, Stuart R.'

_publ_section_title
;
 Highly Connected Framework Materials from Flexible Tetra-Isophthalate
 Ligands
;
_journal_name_full CrystEngComm
_journal_paper_doi 10.1039/D2CE00269H
_journal_year 2022
_chemical_formula_sum 'C40 H37 Cd2.5 N3 O17.5'
_chemical_formula_weight 1120.72
_space_group_crystal_system orthorhombic
_space_group_IT_number 41
_space_group_name_Hall 'A 2 -2ab'
_space_group_name_H-M_alt 'A e a 2'
_atom_sites_solution_hydrogens mixed
_audit_creation_method SHELXL-2018/3
_audit_update_record
;
2022-02-10 deposited with the CCDC.	2022-03-30 downloaded from the CCDC.
;
_cell_angle_alpha 90
_cell_angle_beta 90
_cell_angle_gamma 90
_cell_formula_units_Z 8
_cell_length_a 16.868(3)
_cell_length_b 25.914(5)
_cell_length_c 28.838(6)
_cell_measurement_reflns_used 12798
_cell_measurement_temperature 100(2)
_cell_measurement_theta_max 26.396
_cell_measurement_theta_min 1.412
_cell_volume 12606(4)
_computing_cell_refinement 'XDS (Kabsch, 1993)'
_computing_data_collection 'AS QEGUI'
_computing_data_reduction 'XDS (Kabsch, 1993)'
_computing_structure_refinement 'SHELXL-2018/3 (Sheldrick, 2018)'
_computing_structure_solution 'SHELXT 2014/5 (Sheldrick, 2014)'
_diffrn_ambient_temperature 100(2)
_diffrn_measured_fraction_theta_full 0.992
_diffrn_measured_fraction_theta_max 0.992
_diffrn_measurement_device_type 'Dectris Eiger 16M'
_diffrn_measurement_method 'Omega Scan'
_diffrn_radiation_monochromator 'Silicon Double Crystal'
_diffrn_radiation_source 'MX2 Beamline Australian Synchrotron'
_diffrn_radiation_type Synchrotron
_diffrn_radiation_wavelength 0.710877
_diffrn_reflns_av_R_equivalents 0.0361
_diffrn_reflns_av_unetI/netI 0.0220
_diffrn_reflns_Laue_measured_fraction_full 0.992
_diffrn_reflns_Laue_measured_fraction_max 0.992
_diffrn_reflns_limit_h_max 21
_diffrn_reflns_limit_h_min -21
_diffrn_reflns_limit_k_max 32
_diffrn_reflns_limit_k_min -32
_diffrn_reflns_limit_l_max 36
_diffrn_reflns_limit_l_min -36
_diffrn_reflns_number 81578
_diffrn_reflns_point_group_measured_fraction_full 0.990
_diffrn_reflns_point_group_measured_fraction_max 0.990
_diffrn_reflns_theta_full 25.242
_diffrn_reflns_theta_max 26.396
_diffrn_reflns_theta_min 1.412
_exptl_absorpt_coefficient_mu 0.892
_exptl_absorpt_correction_type multi-scan
_exptl_absorpt_process_details 'XDS (Kabsch, 1993)'
_exptl_crystal_colour colourless
_exptl_crystal_density_diffrn 1.181
_exptl_crystal_description plate
_exptl_crystal_F_000 4464
_exptl_crystal_size_max 0.3
_exptl_crystal_size_mid 0.2
_exptl_crystal_size_min 0.1
_exptl_transmission_factor_max 0.4346
_exptl_transmission_factor_min 0.3619
_refine_diff_density_max 1.372
_refine_diff_density_min -1.009
_refine_diff_density_rms 0.076
_refine_ls_abs_structure_details
;
 Refined as an inversion twin.
;
_refine_ls_abs_structure_Flack 0.37(2)
_refine_ls_extinction_method none
_refine_ls_goodness_of_fit_ref 1.031
_refine_ls_hydrogen_treatment mixed
_refine_ls_matrix_type full
_refine_ls_number_parameters 597
_refine_ls_number_reflns 12798
_refine_ls_number_restraints 17
_refine_ls_restrained_S_all 1.050
_refine_ls_R_factor_all 0.0329
_refine_ls_R_factor_gt 0.0328
_refine_ls_shift/su_max 0.001
_refine_ls_shift/su_mean 0.000
_refine_ls_structure_factor_coef Fsqd
_refine_ls_weighting_details 'w=1/[\s^2^(Fo^2^)+(0.0582P)^2^+27.5503P] where P=(Fo^2^+2Fc^2^)/3'
_refine_ls_weighting_scheme calc
_refine_ls_wR_factor_gt 0.0924
_refine_ls_wR_factor_ref 0.0925
_reflns_Friedel_coverage 0.954
_reflns_Friedel_fraction_full 0.988
_reflns_Friedel_fraction_max 0.988
_reflns_number_gt 12780
_reflns_number_total 12798
_reflns_threshold_expression 'I > 2\s(I)'
_cod_data_source_file d2ce00269h2.cif
_cod_data_source_block 8
_cod_depositor_comments
;
The following automatic conversions were performed:

data item '_exptl_absorpt_correction_type' value 'Multi-Scan' was
changed to 'multi-scan' in accordance with the
/home/data/users/saulius/crontab/automatic-downloads/rss-feeds/RSC/lib/dictionaries/cif_core.dic
dictionary named 'cif_core.dic' version 2.4.2 last updated on
2011-04-26.

Automatic conversion script
Id: cif_fix_values 7556 2019-12-06 15:28:31Z antanas 
;
_cod_original_sg_symbol_Hall 'A 2 -2ac'
_cod_original_sg_symbol_H-M 'A b a 2'
_cod_original_formula_sum 'C40 H37 Cd2.50 N3 O17.50'
_cod_database_code 7244705
_shelx_shelxl_version_number 2018/3
_shelx_space_group_comment
;
The symmetry employed for this shelxl refinement is uniquely defined
by the following loop, which should always be used as a source of
symmetry information in preference to the above space-group names.
They are only intended as comments.
;

loop_
_space_group_symop_operation_xyz
'x, y, z'
'-x, -y, z'
'x+1/2, -y+1/2, z'
'-x+1/2, y+1/2, z'
'x, y+1/2, z+1/2'
'-x, -y+1/2, z+1/2'
'x+1/2, -y+1, z+1/2'
'-x+1/2, y+1, z+1/2'

loop_
_atom_site_label
_atom_site_type_symbol
_atom_site_fract_x
_atom_site_fract_y
_atom_site_fract_z
_atom_site_U_iso_or_equiv
_atom_site_adp_type
_atom_site_occupancy
_atom_site_site_symmetry_order
_atom_site_calc_flag
_atom_site_refinement_flags_posn
_atom_site_refinement_flags_adp
_atom_site_refinement_flags_occupancy
_atom_site_disorder_assembly
_atom_site_disorder_group
Cd1A Cd 0.77147(10) 0.39424(4) 0.53226(10) 0.0244(3) Uani 0.890(11) 1 d . . P A 1
Cd1B Cd 0.7490(17) 0.3936(3) 0.5275(4) 0.043(3) Uani 0.110(11) 1 d . U P A 2
Cd2 Cd 1.000000 0.500000 0.27601(8) 0.03183(12) Uani 1 2 d S T P . .
Cd3 Cd 0.45835(2) 0.85496(2) 0.27582(8) 0.02996(10) Uani 1 1 d . . . . .
O1 O 0.4755(3) 0.8076(2) 0.33748(18) 0.0571(12) Uani 1 1 d . . . . .
O2 O 0.3519(3) 0.7750(2) 0.33661(19) 0.0562(12) Uani 1 1 d . . . . .
O3 O 0.2673(2) 0.66747(19) 0.47288(18) 0.0455(10) Uani 1 1 d . . . . .
O4 O 0.3576(2) 0.64101(13) 0.52372(15) 0.0387(9) Uani 1 1 d . . . . .
O5 O 0.8582(2) 0.59934(16) 0.30253(16) 0.0399(9) Uani 1 1 d . . . . .
O6 O 0.9150(3) 0.5273(2) 0.33085(17) 0.0529(12) Uani 1 1 d . . . . .
O7 O 0.8042(4) 0.44882(17) 0.47297(18) 0.0570(13) Uani 1 1 d . . . . .
O8 O 0.6918(3) 0.4809(2) 0.50289(19) 0.0577(12) Uani 1 1 d . . . . .
O9 O 0.7757(4) 0.44555(18) 0.59312(18) 0.0565(14) Uani 1 1 d . . . . .
O10 O 0.8663(3) 0.5006(2) 0.5648(2) 0.0678(15) Uani 1 1 d . . . . .
O11 O 0.5952(2) 0.50197(15) 0.71865(16) 0.0379(8) Uani 1 1 d . . . . .
O12 O 0.5528(2) 0.58313(16) 0.71353(16) 0.0371(8) Uani 1 1 d . . . . .
O13 O 1.0957(2) 0.79135(14) 0.72030(15) 0.0322(7) Uani 1 1 d . . . . .
O14 O 0.9684(2) 0.81299(15) 0.71915(15) 0.0359(8) Uani 1 1 d . . . . .
O15 O 1.1909(2) 0.67135(14) 0.59003(16) 0.0351(8) Uani 1 1 d . . . . .
O16 O 1.1047(2) 0.64565(12) 0.53737(16) 0.0327(7) Uani 1 1 d . . . . .
O17 O 0.57529(19) 0.90983(13) 0.29176(2) 0.0355(8) Uani 1 1 d D U . . .
H17A H 0.5876(8) 0.909(2) 0.26318(11) 0.053 Uiso 1 1 d D U . . .
H17B H 0.6168(3) 0.9026(8) 0.3072(3) 0.053 Uiso 1 1 d D U . . .
N1 N 0.8001(3) 0.68903(16) 0.57942(17) 0.0302(9) Uani 1 1 d . . . . .
H1 H 0.833660 0.661577 0.566693 0.036 Uiso 1 1 calc R U . . .
N2 N 0.6628(3) 0.68140(16) 0.47621(17) 0.0316(9) Uani 1 1 d . . . . .
H2 H 0.631335 0.654494 0.491435 0.038 Uiso 1 1 calc R U . . .
C1 C 0.8417(3) 0.73833(19) 0.5751(2) 0.0328(10) Uani 1 1 d . . . . .
H1A H 0.811069 0.765037 0.590481 0.039 Uiso 1 1 calc R U . . .
H1B H 0.846012 0.747422 0.542611 0.039 Uiso 1 1 calc R U . . .
C2 C 0.9239(3) 0.73606(18) 0.59636(19) 0.0299(10) Uani 1 1 d . . . . .
C3 C 0.9396(3) 0.76183(18) 0.63741(19) 0.0296(9) Uani 1 1 d . . . . .
H3 H 0.899453 0.780598 0.651685 0.035 Uiso 1 1 calc R U . . .
C4 C 1.0145(3) 0.76010(18) 0.6577(2) 0.0302(10) Uani 1 1 d . . . . .
C5 C 1.0757(3) 0.73168(18) 0.63663(19) 0.0287(9) Uani 1 1 d . . . . .
H5 H 1.125998 0.730683 0.649810 0.034 Uiso 1 1 calc R U . . .
C6 C 1.0596(3) 0.70465(18) 0.59512(19) 0.0300(10) Uani 1 1 d . . . . .
C7 C 0.9846(3) 0.70834(18) 0.57552(18) 0.0271(9) Uani 1 1 d . . . . .
H7 H 0.974686 0.691691 0.547545 0.033 Uiso 1 1 calc R U . . .
C8 C 1.0281(3) 0.7894(2) 0.7016(2) 0.0331(11) Uani 1 1 d . . . . .
C9 C 1.1243(3) 0.67198(18) 0.57266(19) 0.0287(9) Uani 1 1 d . . . . .
C10 C 0.7826(3) 0.6775(2) 0.6279(2) 0.0354(11) Uani 1 1 d . . . . .
H10A H 0.742(4) 0.702(3) 0.644(2) 0.042 Uiso 1 1 d . U . . .
H10B H 0.832(4) 0.684(3) 0.643(2) 0.042 Uiso 1 1 d . U . . .
C11 C 0.7546(3) 0.62279(18) 0.63497(19) 0.0294(9) Uani 1 1 d . . . . .
C12 C 0.7917(3) 0.5825(2) 0.6108(2) 0.0372(11) Uani 1 1 d . . . . .
H12 H 0.833603 0.589568 0.590787 0.045 Uiso 1 1 calc R U . . .
C13 C 0.7660(4) 0.5323(2) 0.6167(2) 0.0372(12) Uani 1 1 d . . . . .
C14 C 0.7060(3) 0.5212(2) 0.6481(2) 0.0363(11) Uani 1 1 d . . . . .
H14 H 0.691189 0.487046 0.653098 0.044 Uiso 1 1 calc R U . . .
C15 C 0.6676(3) 0.5607(2) 0.67208(19) 0.0315(10) Uani 1 1 d . . . . .
C16 C 0.6921(3) 0.61187(19) 0.66434(19) 0.0306(10) Uani 1 1 d . . . . .
H16 H 0.665810 0.638746 0.679201 0.037 Uiso 1 1 calc R U . . .
C17 C 0.8069(4) 0.4893(2) 0.5888(2) 0.0483(15) Uani 1 1 d . . . . .
C18 C 0.6002(3) 0.5492(2) 0.7034(2) 0.0318(10) Uani 1 1 d . . . . .
C19 C 0.7250(3) 0.6910(2) 0.5530(2) 0.0305(10) Uani 1 1 d . . . . .
H19A H 0.697878 0.723063 0.560070 0.037 Uiso 1 1 calc R U . . .
H19B H 0.691220 0.662811 0.562880 0.037 Uiso 1 1 calc R U . . .
C20 C 0.7376(3) 0.6874(2) 0.5009(2) 0.0320(10) Uani 1 1 d . . . . .
H20A H 0.764038 0.718412 0.490106 0.038 Uiso 1 1 calc R U . . .
H20B H 0.771637 0.658230 0.494086 0.038 Uiso 1 1 calc R U . . .
C21 C 0.6184(3) 0.7309(2) 0.4779(2) 0.0372(11) Uani 1 1 d . . . . .
H21A H 0.647880 0.756749 0.460807 0.045 Uiso 1 1 calc R U . . .
H21B H 0.615054 0.742191 0.509889 0.045 Uiso 1 1 calc R U . . .
C22 C 0.5360(3) 0.72764(19) 0.45826(18) 0.0295(10) Uani 1 1 d . . . . .
C23 C 0.4767(3) 0.70005(19) 0.48094(19) 0.0336(11) Uani 1 1 d . . . . .
H23 H 0.488420 0.682896 0.508418 0.040 Uiso 1 1 calc R U . . .
C24 C 0.4006(3) 0.69778(19) 0.46317(18) 0.0294(10) Uani 1 1 d . . . . .
C25 C 0.3809(3) 0.7240(2) 0.4228(2) 0.0333(10) Uani 1 1 d . . . . .
H25 H 0.329218 0.723081 0.411559 0.040 Uiso 1 1 calc R U . . .
C26 C 0.4397(3) 0.7518(2) 0.3990(2) 0.0340(11) Uani 1 1 d . . . . .
C27 C 0.5162(4) 0.7535(2) 0.4169(2) 0.0352(11) Uani 1 1 d . . . . .
H27 H 0.555051 0.772128 0.401290 0.042 Uiso 1 1 calc R U . . .
C28 C 0.3363(3) 0.66656(19) 0.4874(2) 0.0336(11) Uani 1 1 d . . . . .
C29 C 0.4198(4) 0.7800(2) 0.3541(2) 0.0430(13) Uani 1 1 d . . . . .
C30 C 0.6766(3) 0.6666(2) 0.4278(2) 0.0371(12) Uani 1 1 d . . . . .
H30A H 0.706566 0.693819 0.412820 0.045 Uiso 1 1 calc R U . . .
H30B H 0.625823 0.664114 0.412259 0.045 Uiso 1 1 calc R U . . .
C31 C 0.7210(3) 0.6157(2) 0.42113(19) 0.0301(10) Uani 1 1 d . . . . .
C32 C 0.7131(3) 0.5736(2) 0.4508(2) 0.0351(11) Uani 1 1 d . . . . .
H32 H 0.678991 0.575634 0.476048 0.042 Uiso 1 1 calc R U . . .
C33 C 0.7561(4) 0.5283(2) 0.4429(2) 0.0366(11) Uani 1 1 d . . . . .
C34 C 0.8052(3) 0.5249(2) 0.4050(2) 0.0345(11) Uani 1 1 d . . . . .
H34 H 0.834441 0.494995 0.399871 0.041 Uiso 1 1 calc R U . . .
C35 C 0.8114(3) 0.5662(2) 0.3741(2) 0.0316(10) Uani 1 1 d . . . . .
C36 C 0.7706(3) 0.6126(2) 0.3833(2) 0.0323(11) Uani 1 1 d . . . . .
H36 H 0.777131 0.640983 0.363940 0.039 Uiso 1 1 calc R U . . .
C37 C 0.8664(3) 0.5639(2) 0.3328(2) 0.0329(10) Uani 1 1 d . . . . .
C38 C 0.7494(4) 0.4832(2) 0.4755(2) 0.0425(12) Uani 1 1 d . . . . .
O18 O 1.000000 0.500000 0.5143(3) 0.0641(19) Uani 1 2 d DGS T P . .
H18 H 0.992462 0.527496 0.529782 0.096 Uiso 1 1 d DG U . B 1
N3 N 0.8906(3) 0.8997(2) 0.6787(2) 0.0505(13) Uani 1 1 d . . . . .
H3A H 0.920704 0.878538 0.695457 0.061 Uiso 1 1 calc R U . . .
H3B H 0.892541 0.930648 0.692061 0.061 Uiso 1 1 calc R U . . .
C39 C 0.9274(8) 0.9041(3) 0.6289(3) 0.084(3) Uani 1 1 d . . . . .
H39A H 0.982626 0.912683 0.631320 0.127 Uiso 1 1 calc R U . . .
H39B H 0.900376 0.930611 0.611800 0.127 Uiso 1 1 calc R U . . .
H39C H 0.921771 0.871756 0.613002 0.127 Uiso 1 1 calc R U . . .
C40 C 0.8076(5) 0.8809(3) 0.6808(4) 0.071(2) Uani 1 1 d . . . . .
H40A H 0.801870 0.851459 0.660826 0.106 Uiso 1 1 calc R U . . .
H40B H 0.772421 0.907761 0.670763 0.106 Uiso 1 1 calc R U . . .
H40C H 0.794960 0.871233 0.712041 0.106 Uiso 1 1 calc R U . . .

loop_
_atom_site_aniso_label
_atom_site_aniso_U_11
_atom_site_aniso_U_22
_atom_site_aniso_U_33
_atom_site_aniso_U_23
_atom_site_aniso_U_13
_atom_site_aniso_U_12
Cd1A 0.0243(5) 0.0219(3) 0.0271(5) 0.0020(2) -0.0027(3) 0.0003(2)
Cd1B 0.069(7) 0.013(2) 0.046(3) 0.0006(17) -0.039(4) -0.005(3)
Cd2 0.0294(2) 0.0370(2) 0.0291(2) 0.000 0.000 0.01279(18)
Cd3 0.03314(17) 0.02684(16) 0.02990(17) 0.00085(15) 0.00253(14) -0.00266(13)
O1 0.060(3) 0.070(3) 0.041(2) 0.018(2) 0.001(2) 0.004(3)
O2 0.060(3) 0.057(3) 0.051(3) 0.011(2) -0.020(2) 0.001(2)
O3 0.034(2) 0.052(3) 0.050(2) 0.008(2) 0.0009(17) -0.0031(17)
O4 0.044(2) 0.0304(18) 0.042(2) 0.0050(15) 0.0062(16) 0.0009(14)
O5 0.0341(19) 0.046(2) 0.039(2) 0.0096(16) 0.0043(16) 0.0020(16)
O6 0.058(3) 0.059(3) 0.042(2) -0.001(2) 0.008(2) 0.030(2)
O7 0.100(4) 0.028(2) 0.043(2) 0.0101(18) 0.015(3) 0.011(2)
O8 0.064(3) 0.058(3) 0.052(3) 0.010(2) 0.011(2) -0.018(2)
O9 0.101(4) 0.028(2) 0.041(2) 0.0009(18) 0.017(2) 0.009(2)
O10 0.062(3) 0.067(3) 0.075(4) -0.012(3) 0.029(3) 0.008(2)
O11 0.036(2) 0.037(2) 0.040(2) 0.0035(16) 0.0076(16) -0.0102(15)
O12 0.0362(19) 0.042(2) 0.0332(19) -0.0089(16) 0.0010(15) -0.0064(16)
O13 0.0329(18) 0.0325(19) 0.0312(18) -0.0020(14) -0.0015(14) -0.0012(14)
O14 0.0358(19) 0.035(2) 0.0372(19) -0.0062(15) -0.0012(15) 0.0044(15)
O15 0.0332(19) 0.0268(18) 0.045(2) -0.0059(16) 0.0019(16) -0.0004(14)
O16 0.0416(19) 0.0247(16) 0.0319(17) -0.0065(13) 0.0034(16) -0.0002(13)
O17 0.0454(13) 0.0259(12) 0.0353(12) 0.0017(10) 0.0095(11) -0.0132(11)
N1 0.030(2) 0.027(2) 0.033(2) 0.0010(16) 0.0076(17) -0.0033(16)
N2 0.038(2) 0.026(2) 0.030(2) -0.0012(16) 0.0028(17) 0.0078(17)
C1 0.032(2) 0.026(2) 0.040(3) 0.003(2) 0.001(2) -0.0024(19)
C2 0.034(2) 0.023(2) 0.033(2) 0.0041(18) 0.0040(19) -0.0056(18)
C3 0.038(2) 0.023(2) 0.028(2) -0.0005(17) 0.004(2) -0.0037(19)
C4 0.036(3) 0.019(2) 0.036(3) -0.0023(18) 0.007(2) -0.0026(18)
C5 0.031(2) 0.023(2) 0.032(2) -0.0032(18) 0.0029(19) -0.0027(18)
C6 0.036(2) 0.021(2) 0.033(2) 0.0009(18) 0.004(2) -0.0075(19)
C7 0.033(2) 0.022(2) 0.026(2) -0.0041(17) 0.0029(18) -0.0048(18)
C8 0.030(2) 0.030(2) 0.039(3) 0.006(2) 0.004(2) 0.002(2)
C9 0.032(2) 0.023(2) 0.032(2) 0.0012(18) 0.0043(19) -0.0012(18)
C10 0.033(2) 0.036(3) 0.037(3) 0.004(2) -0.001(2) -0.008(2)
C11 0.033(2) 0.024(2) 0.032(2) 0.0003(19) 0.001(2) -0.002(2)
C12 0.037(3) 0.041(3) 0.033(3) -0.001(2) 0.012(2) 0.003(2)
C13 0.047(3) 0.035(3) 0.030(3) -0.004(2) 0.002(2) 0.004(2)
C14 0.039(3) 0.028(2) 0.042(3) -0.001(2) -0.001(2) -0.004(2)
C15 0.028(2) 0.033(3) 0.033(2) 0.003(2) 0.0045(19) -0.0021(18)
C16 0.039(3) 0.026(2) 0.027(2) -0.0051(18) 0.005(2) -0.0006(19)
C17 0.060(4) 0.040(3) 0.045(3) 0.005(3) 0.012(3) 0.009(3)
C18 0.029(2) 0.031(2) 0.035(2) -0.007(2) 0.001(2) -0.0080(19)
C19 0.027(2) 0.028(2) 0.036(3) 0.006(2) 0.0063(18) -0.0023(18)
C20 0.028(2) 0.033(3) 0.035(3) -0.003(2) 0.0064(19) 0.0057(19)
C21 0.041(3) 0.028(2) 0.043(3) -0.001(2) 0.002(2) 0.008(2)
C22 0.033(2) 0.026(2) 0.030(2) -0.0023(18) 0.0039(18) 0.0071(18)
C23 0.048(3) 0.022(2) 0.030(2) -0.0033(18) 0.007(2) 0.008(2)
C24 0.033(2) 0.025(2) 0.031(2) -0.0067(18) 0.0058(19) 0.0078(18)
C25 0.038(3) 0.029(2) 0.033(2) -0.001(2) -0.002(2) 0.005(2)
C26 0.040(3) 0.033(3) 0.029(2) 0.004(2) 0.006(2) 0.009(2)
C27 0.047(3) 0.028(2) 0.031(3) 0.004(2) 0.007(2) 0.005(2)
C28 0.036(3) 0.024(2) 0.041(3) -0.007(2) 0.019(2) -0.0001(19)
C29 0.058(4) 0.036(3) 0.035(3) 0.007(2) 0.004(2) 0.001(3)
C30 0.044(3) 0.036(3) 0.031(2) 0.001(2) 0.006(2) 0.018(2)
C31 0.029(2) 0.035(3) 0.027(2) -0.007(2) 0.0049(18) 0.0068(19)
C32 0.040(3) 0.038(3) 0.027(2) -0.005(2) 0.009(2) 0.000(2)
C33 0.049(3) 0.028(2) 0.034(3) -0.005(2) -0.006(2) -0.002(2)
C34 0.040(3) 0.026(2) 0.038(3) -0.003(2) 0.002(2) 0.002(2)
C35 0.027(2) 0.032(2) 0.036(3) -0.003(2) 0.0031(19) 0.0063(19)
C36 0.034(3) 0.031(2) 0.032(3) 0.000(2) 0.005(2) -0.0017(19)
C37 0.034(2) 0.032(2) 0.032(2) -0.002(2) 0.005(2) 0.005(2)
C38 0.065(4) 0.034(3) 0.029(3) 0.006(2) 0.001(3) -0.010(3)
O18 0.051(4) 0.088(6) 0.054(4) 0.000 0.000 -0.003(4)
N3 0.048(3) 0.046(3) 0.058(3) -0.002(2) -0.015(2) 0.014(2)
C39 0.163(10) 0.049(4) 0.041(4) -0.008(3) -0.009(5) 0.016(5)
C40 0.060(4) 0.057(4) 0.095(6) 0.016(4) -0.011(4) 0.003(4)

loop_
_atom_type_symbol
_atom_type_description
_atom_type_scat_dispersion_real
_atom_type_scat_dispersion_imag
_atom_type_scat_source
C C 0.0033 0.0016 'International Tables Vol C Tables 4.2.6.8 and 6.1.1.4'
H H 0.0000 0.0000 'International Tables Vol C Tables 4.2.6.8 and 6.1.1.4'
Cd Cd -0.8075 1.2024 'International Tables Vol C Tables 4.2.6.8 and 6.1.1.4'
N N 0.0061 0.0033 'International Tables Vol C Tables 4.2.6.8 and 6.1.1.4'
O O 0.0106 0.0060 'International Tables Vol C Tables 4.2.6.8 and 6.1.1.4'

loop_
_geom_angle_atom_site_label_1
_geom_angle_atom_site_label_2
_geom_angle_atom_site_label_3
_geom_angle
_geom_angle_site_symmetry_1
_geom_angle_site_symmetry_3
_geom_angle_publ_flag
O9 Cd1A O7 102.39(17) . . ?
O9 Cd1A O16 100.8(2) . 2_765 ?
O7 Cd1A O16 96.01(18) . 2_765 ?
O9 Cd1A O4 110.16(18) . 2_665 ?
O7 Cd1A O4 112.5(2) . 2_665 ?
O16 Cd1A O4 131.05(13) 2_765 2_665 ?
O9 Cd1A O3 165.09(19) . 2_665 ?
O7 Cd1A O3 86.86(19) . 2_665 ?
O16 Cd1A O3 89.65(14) 2_765 2_665 ?
O4 Cd1A O3 55.08(14) 2_665 2_665 ?
O9 Cd1A O15 82.48(17) . 2_765 ?
O7 Cd1A O15 150.49(18) . 2_765 ?
O16 Cd1A O15 54.65(13) 2_765 2_765 ?
O4 Cd1A O15 92.35(13) 2_665 2_765 ?
O3 Cd1A O15 95.27(15) 2_665 2_765 ?
O4 Cd1B O3 62.6(5) 2_665 2_665 ?
O4 Cd1B O7 126.6(8) 2_665 . ?
O3 Cd1B O7 90.4(6) 2_665 . ?
O4 Cd1B O9 117.9(10) 2_665 . ?
O3 Cd1B O9 169.7(7) 2_665 . ?
O7 Cd1B O9 96.6(5) . . ?
O4 Cd1B O8 92.4(9) 2_665 . ?
O3 Cd1B O8 112.4(6) 2_665 . ?
O7 Cd1B O8 54.4(3) . . ?
O9 Cd1B O8 77.9(3) . . ?
O6 Cd2 O6 90.6(2) . 2_765 ?
O6 Cd2 O11 93.05(16) . 8_644 ?
O6 Cd2 O11 162.83(16) 2_765 8_644 ?
O6 Cd2 O11 162.84(16) . 7_554 ?
O6 Cd2 O11 93.05(16) 2_765 7_554 ?
O11 Cd2 O11 88.4(2) 8_644 7_554 ?
O1 Cd3 O5 96.84(18) . 3_465 ?
O1 Cd3 O14 103.90(18) . 8_644 ?
O5 Cd3 O14 155.12(15) 3_465 8_644 ?
O1 Cd3 O12 172.22(19) . 6_664 ?
O5 Cd3 O12 80.99(15) 3_465 6_664 ?
O14 Cd3 O12 80.14(14) 8_644 6_664 ?
O1 Cd3 O13 101.64(18) . 8_644 ?
O5 Cd3 O13 107.58(13) 3_465 8_644 ?
O14 Cd3 O13 55.09(12) 8_644 8_644 ?
O12 Cd3 O13 86.13(13) 6_664 8_644 ?
O1 Cd3 O17 93.81(17) . . ?
O5 Cd3 O17 103.73(13) 3_465 . ?
O14 Cd3 O17 88.61(11) 8_644 . ?
O12 Cd3 O17 79.53(11) 6_664 . ?
O13 Cd3 O17 142.89(10) 8_644 . ?
C29 O1 Cd3 121.7(4) . . ?
C28 O3 Cd1B 82.2(8) . 2_665 ?
C28 O3 Cd1A 90.1(3) . 2_665 ?
C28 O4 Cd1B 91.4(6) . 2_665 ?
C28 O4 Cd1A 91.5(3) . 2_665 ?
C37 O5 Cd3 123.0(3) . 3_565 ?
C37 O6 Cd2 133.3(4) . . ?
C38 O7 Cd1A 102.2(4) . . ?
C38 O7 Cd1B 95.7(7) . . ?
C38 O8 Cd1B 85.7(7) . . ?
C17 O9 Cd1A 118.6(4) . . ?
C17 O9 Cd1B 121.0(6) . . ?
C18 O11 Cd2 107.9(3) . 7_455 ?
C18 O12 Cd3 134.8(3) . 6_665 ?
C8 O13 Cd3 88.3(3) . 8_645 ?
C8 O14 Cd3 94.8(3) . 8_645 ?
C9 O15 Cd1A 88.2(3) . 2_765 ?
C9 O16 Cd1A 93.2(3) . 2_765 ?
Cd3 O17 Cd2 95.23(11) . 3_465 ?
Cd3 O17 H17A 90(3) . . ?
Cd2 O17 H17A 88(3) 3_465 . ?
Cd3 O17 H17B 128.8(13) . . ?
Cd2 O17 H17B 131.8(14) 3_465 . ?
H17A O17 H17B 107.6(8) . . ?
C10 N1 C1 110.9(4) . . ?
C10 N1 C19 109.1(4) . . ?
C1 N1 C19 109.6(4) . . ?
C10 N1 H1 109.1 . . ?
C1 N1 H1 109.1 . . ?
C19 N1 H1 109.1 . . ?
C20 N2 C30 110.8(4) . . ?
C20 N2 C21 109.2(4) . . ?
C30 N2 C21 109.7(4) . . ?
C20 N2 H2 109.0 . . ?
C30 N2 H2 109.0 . . ?
C21 N2 H2 109.0 . . ?
N1 C1 C2 111.7(4) . . ?
N1 C1 H1A 109.3 . . ?
C2 C1 H1A 109.3 . . ?
N1 C1 H1B 109.3 . . ?
C2 C1 H1B 109.3 . . ?
H1A C1 H1B 107.9 . . ?
C3 C2 C7 118.7(5) . . ?
C3 C2 C1 120.0(5) . . ?
C7 C2 C1 121.3(5) . . ?
C2 C3 C4 121.1(5) . . ?
C2 C3 H3 119.5 . . ?
C4 C3 H3 119.5 . . ?
C3 C4 C5 120.1(5) . . ?
C3 C4 C8 118.5(5) . . ?
C5 C4 C8 121.3(5) . . ?
C4 C5 C6 119.0(5) . . ?
C4 C5 H5 120.5 . . ?
C6 C5 H5 120.5 . . ?
C7 C6 C5 119.0(5) . . ?
C7 C6 C9 121.1(4) . . ?
C5 C6 C9 119.8(5) . . ?
C2 C7 C6 122.1(5) . . ?
C2 C7 H7 119.0 . . ?
C6 C7 H7 119.0 . . ?
O13 C8 O14 121.5(5) . . ?
O13 C8 C4 121.3(5) . . ?
O14 C8 C4 117.2(5) . . ?
O13 C8 Cd3 64.3(3) . 8_645 ?
O14 C8 Cd3 57.5(3) . 8_645 ?
C4 C8 Cd3 171.6(4) . 8_645 ?
O15 C9 O16 123.8(5) . . ?
O15 C9 C6 119.2(4) . . ?
O16 C9 C6 116.9(4) . . ?
O15 C9 Cd1A 64.9(3) . 2_765 ?
O16 C9 Cd1A 59.0(3) . 2_765 ?
C6 C9 Cd1A 174.1(3) . 2_765 ?
N1 C10 C11 112.7(4) . . ?
N1 C10 H10A 115(4) . . ?
C11 C10 H10A 108(4) . . ?
N1 C10 H10B 102(4) . . ?
C11 C10 H10B 113(4) . . ?
H10A C10 H10B 106(6) . . ?
C16 C11 C12 119.5(5) . . ?
C16 C11 C10 121.0(5) . . ?
C12 C11 C10 119.5(5) . . ?
C13 C12 C11 119.9(5) . . ?
C13 C12 H12 120.1 . . ?
C11 C12 H12 120.1 . . ?
C12 C13 C14 120.4(5) . . ?
C12 C13 C17 118.4(5) . . ?
C14 C13 C17 121.1(5) . . ?
C13 C14 C15 120.6(5) . . ?
C13 C14 H14 119.7 . . ?
C15 C14 H14 119.7 . . ?
C14 C15 C16 118.5(5) . . ?
C14 C15 C18 120.7(5) . . ?
C16 C15 C18 120.8(5) . . ?
C11 C16 C15 121.0(5) . . ?
C11 C16 H16 119.5 . . ?
C15 C16 H16 119.5 . . ?
O10 C17 O9 127.0(6) . . ?
O10 C17 C13 118.6(6) . . ?
O9 C17 C13 114.5(6) . . ?
O12 C18 O11 123.4(5) . . ?
O12 C18 C15 120.2(5) . . ?
O11 C18 C15 116.4(5) . . ?
N1 C19 C20 112.8(4) . . ?
N1 C19 H19A 109.0 . . ?
C20 C19 H19A 109.0 . . ?
N1 C19 H19B 109.0 . . ?
C20 C19 H19B 109.0 . . ?
H19A C19 H19B 107.8 . . ?
N2 C20 C19 111.7(4) . . ?
N2 C20 H20A 109.3 . . ?
C19 C20 H20A 109.3 . . ?
N2 C20 H20B 109.3 . . ?
C19 C20 H20B 109.3 . . ?
H20A C20 H20B 108.0 . . ?
N2 C21 C22 114.0(4) . . ?
N2 C21 H21A 108.8 . . ?
C22 C21 H21A 108.8 . . ?
N2 C21 H21B 108.8 . . ?
C22 C21 H21B 108.8 . . ?
H21A C21 H21B 107.7 . . ?
C23 C22 C27 118.2(5) . . ?
C23 C22 C21 121.0(5) . . ?
C27 C22 C21 120.7(5) . . ?
C24 C23 C22 121.0(5) . . ?
C24 C23 H23 119.5 . . ?
C22 C23 H23 119.5 . . ?
C23 C24 C25 120.8(5) . . ?
C23 C24 C28 120.8(5) . . ?
C25 C24 C28 118.4(5) . . ?
C24 C25 C26 119.4(5) . . ?
C24 C25 H25 120.3 . . ?
C26 C25 H25 120.3 . . ?
C27 C26 C25 119.4(5) . . ?
C27 C26 C29 120.2(5) . . ?
C25 C26 C29 120.3(5) . . ?
C26 C27 C22 121.2(5) . . ?
C26 C27 H27 119.4 . . ?
C22 C27 H27 119.4 . . ?
O3 C28 O4 123.2(5) . . ?
O3 C28 C24 120.2(5) . . ?
O4 C28 C24 116.6(5) . . ?
O3 C28 Cd1B 67.3(7) . 2_665 ?
O4 C28 Cd1B 56.4(6) . 2_665 ?
C24 C28 Cd1B 170.6(7) . 2_665 ?
O3 C28 Cd1A 63.0(3) . 2_665 ?
O4 C28 Cd1A 60.4(3) . 2_665 ?
C24 C28 Cd1A 176.2(4) . 2_665 ?
O2 C29 O1 125.3(6) . . ?
O2 C29 C26 119.4(6) . . ?
O1 C29 C26 115.3(6) . . ?
N2 C30 C31 115.1(4) . . ?
N2 C30 H30A 108.5 . . ?
C31 C30 H30A 108.5 . . ?
N2 C30 H30B 108.5 . . ?
C31 C30 H30B 108.5 . . ?
H30A C30 H30B 107.5 . . ?
C36 C31 C32 119.9(5) . . ?
C36 C31 C30 116.6(5) . . ?
C32 C31 C30 123.5(4) . . ?
C31 C32 C33 120.6(5) . . ?
C31 C32 H32 119.7 . . ?
C33 C32 H32 119.7 . . ?
C34 C33 C32 119.7(5) . . ?
C34 C33 C38 119.5(5) . . ?
C32 C33 C38 120.8(6) . . ?
C33 C34 C35 120.2(5) . . ?
C33 C34 H34 119.9 . . ?
C35 C34 H34 119.9 . . ?
C34 C35 C36 119.8(5) . . ?
C34 C35 C37 121.2(5) . . ?
C36 C35 C37 118.8(5) . . ?
C31 C36 C35 119.7(5) . . ?
C31 C36 H36 120.2 . . ?
C35 C36 H36 120.2 . . ?
O6 C37 O5 125.8(5) . . ?
O6 C37 C35 117.8(5) . . ?
O5 C37 C35 116.5(4) . . ?
O8 C38 O7 124.1(5) . . ?
O8 C38 C33 119.2(6) . . ?
O7 C38 C33 116.7(6) . . ?
H18 O18 H18 116.8 . 2_765 ?
C40 N3 C39 115.7(7) . . ?
C40 N3 H3A 108.4 . . ?
C39 N3 H3A 108.4 . . ?
C40 N3 H3B 108.4 . . ?
C39 N3 H3B 108.4 . . ?
H3A N3 H3B 107.4 . . ?
N3 C39 H39A 109.5 . . ?
N3 C39 H39B 109.5 . . ?
H39A C39 H39B 109.5 . . ?
N3 C39 H39C 109.5 . . ?
H39A C39 H39C 109.5 . . ?
H39B C39 H39C 109.5 . . ?
N3 C40 H40A 109.5 . . ?
N3 C40 H40B 109.5 . . ?
H40A C40 H40B 109.5 . . ?
N3 C40 H40C 109.5 . . ?
H40A C40 H40C 109.5 . . ?
H40B C40 H40C 109.5 . . ?

loop_
_geom_bond_atom_site_label_1
_geom_bond_atom_site_label_2
_geom_bond_distance
_geom_bond_site_symmetry_2
_geom_bond_publ_flag
Cd1A O9 2.203(5) . ?
Cd1A O7 2.287(5) . ?
Cd1A O16 2.336(4) 2_765 ?
Cd1A O4 2.375(4) 2_665 ?
Cd1A O3 2.433(5) 2_665 ?
Cd1A O15 2.463(4) 2_765 ?
Cd1B O4 2.01(3) 2_665 ?
Cd1B O3 2.250(11) 2_665 ?
Cd1B O7 2.323(17) . ?
Cd1B O9 2.365(12) . ?
Cd1B O8 2.561(15) . ?
Cd2 O6 2.249(4) . ?
Cd2 O6 2.249(4) 2_765 ?
Cd2 O11 2.306(4) 8_644 ?
Cd2 O11 2.306(4) 7_554 ?
Cd3 O1 2.180(5) . ?
Cd3 O5 2.202(4) 3_465 ?
Cd3 O14 2.320(4) 8_644 ?
Cd3 O12 2.416(4) 6_664 ?
Cd3 O13 2.473(4) 8_644 ?
Cd3 O17 2.475(3) . ?
O1 C29 1.273(8) . ?
O2 C29 1.259(8) . ?
O3 C28 1.238(7) . ?
O4 C28 1.289(7) . ?
O5 C37 1.274(7) . ?
O6 C37 1.256(7) . ?
O7 C38 1.287(9) . ?
O8 C38 1.253(8) . ?
O9 C17 1.255(8) . ?
O10 C17 1.251(9) . ?
O11 C18 1.304(7) . ?
O12 C18 1.224(7) . ?
O13 C8 1.263(7) . ?
O14 C8 1.282(7) . ?
O15 C9 1.231(6) . ?
O16 C9 1.269(6) . ?
O17 H17A 0.8500(3) . ?
O17 H17B 0.8500(2) . ?
N1 C10 1.460(7) . ?
N1 C1 1.462(6) . ?
N1 C19 1.479(7) . ?
N1 H1 0.9800 . ?
N2 C20 1.457(7) . ?
N2 C30 1.466(6) . ?
N2 C21 1.485(6) . ?
N2 H2 0.9800 . ?
C1 C2 1.518(7) . ?
C1 H1A 0.9700 . ?
C1 H1B 0.9700 . ?
C2 C3 1.384(7) . ?
C2 C7 1.387(7) . ?
C3 C4 1.393(8) . ?
C3 H3 0.9300 . ?
C4 C5 1.405(7) . ?
C4 C8 1.495(8) . ?
C5 C6 1.413(7) . ?
C5 H5 0.9300 . ?
C6 C7 1.389(7) . ?
C6 C9 1.525(7) . ?
C7 H7 0.9300 . ?
C10 C11 1.508(7) . ?
C10 H10A 1.04(7) . ?
C10 H10B 0.96(7) . ?
C11 C16 1.382(7) . ?
C11 C12 1.403(7) . ?
C12 C13 1.382(8) . ?
C12 H12 0.9300 . ?
C13 C14 1.387(8) . ?
C13 C17 1.539(8) . ?
C14 C15 1.397(8) . ?
C14 H14 0.9300 . ?
C15 C16 1.407(7) . ?
C15 C18 1.481(7) . ?
C16 H16 0.9300 . ?
C19 C20 1.520(7) . ?
C19 H19A 0.9700 . ?
C19 H19B 0.9700 . ?
C20 H20A 0.9700 . ?
C20 H20B 0.9700 . ?
C21 C22 1.503(7) . ?
C21 H21A 0.9700 . ?
C21 H21B 0.9700 . ?
C22 C23 1.392(8) . ?
C22 C27 1.408(7) . ?
C23 C24 1.384(8) . ?
C23 H23 0.9300 . ?
C24 C25 1.388(7) . ?
C24 C28 1.523(7) . ?
C25 C26 1.405(8) . ?
C25 H25 0.9300 . ?
C26 C27 1.391(9) . ?
C26 C29 1.525(8) . ?
C27 H27 0.9300 . ?
C30 C31 1.528(7) . ?
C30 H30A 0.9700 . ?
C30 H30B 0.9700 . ?
C31 C36 1.377(7) . ?
C31 C32 1.392(8) . ?
C32 C33 1.398(8) . ?
C32 H32 0.9300 . ?
C33 C34 1.376(8) . ?
C33 C38 1.504(8) . ?
C34 C35 1.396(8) . ?
C34 H34 0.9300 . ?
C35 C36 1.411(7) . ?
C35 C37 1.511(7) . ?
C36 H36 0.9300 . ?
O18 H18 0.8500 . ?
O18 H18 0.85(10) 2_765 ?
N3 C40 1.482(10) . ?
N3 C39 1.571(11) . ?
N3 H3A 0.8900 . ?
N3 H3B 0.8900 . ?
C39 H39A 0.9600 . ?
C39 H39B 0.9600 . ?
C39 H39C 0.9600 . ?
C40 H40A 0.9600 . ?
C40 H40B 0.9600 . ?
C40 H40C 0.9600 . ?

loop_
_geom_hbond_atom_site_label_D
_geom_hbond_atom_site_label_H
_geom_hbond_atom_site_label_A
_geom_hbond_distance_DH
_geom_hbond_distance_HA
_geom_hbond_distance_DA
_geom_hbond_angle_DHA
_geom_hbond_site_symmetry_A
_geom_hbond_publ_flag
O18 H18^a O10 0.85 2.46 2.685(7) 96.2 . yes
N3 H3A O14 0.89 2.00 2.852(7) 159.8 . yes

loop_
_geom_torsion_atom_site_label_1
_geom_torsion_atom_site_label_2
_geom_torsion_atom_site_label_3
_geom_torsion_atom_site_label_4
_geom_torsion
_geom_torsion_site_symmetry_1
_geom_torsion_site_symmetry_2
_geom_torsion_site_symmetry_3
_geom_torsion_site_symmetry_4
_geom_torsion_publ_flag
C10 N1 C1 C2 66.9(6) . . . . ?
C19 N1 C1 C2 -172.6(4) . . . . ?
N1 C1 C2 C3 -108.5(5) . . . . ?
N1 C1 C2 C7 71.3(6) . . . . ?
C7 C2 C3 C4 -0.1(7) . . . . ?
C1 C2 C3 C4 179.7(4) . . . . ?
C2 C3 C4 C5 -0.3(7) . . . . ?
C2 C3 C4 C8 179.0(4) . . . . ?
C3 C4 C5 C6 -0.7(7) . . . . ?
C8 C4 C5 C6 180.0(4) . . . . ?
C4 C5 C6 C7 2.1(7) . . . . ?
C4 C5 C6 C9 -177.8(4) . . . . ?
C3 C2 C7 C6 1.6(7) . . . . ?
C1 C2 C7 C6 -178.2(4) . . . . ?
C5 C6 C7 C2 -2.6(7) . . . . ?
C9 C6 C7 C2 177.2(4) . . . . ?
Cd3 O13 C8 O14 -6.3(5) 8_645 . . . ?
Cd3 O13 C8 C4 172.9(4) 8_645 . . . ?
Cd3 O14 C8 O13 6.7(5) 8_645 . . . ?
Cd3 O14 C8 C4 -172.5(4) 8_645 . . . ?
C3 C4 C8 O13 -176.5(5) . . . . ?
C5 C4 C8 O13 2.8(7) . . . . ?
C3 C4 C8 O14 2.8(7) . . . . ?
C5 C4 C8 O14 -177.9(5) . . . . ?
Cd1A O15 C9 O16 -2.7(5) 2_765 . . . ?
Cd1A O15 C9 C6 175.2(4) 2_765 . . . ?
Cd1A O16 C9 O15 2.8(5) 2_765 . . . ?
Cd1A O16 C9 C6 -175.1(4) 2_765 . . . ?
C7 C6 C9 O15 177.1(5) . . . . ?
C5 C6 C9 O15 -3.1(7) . . . . ?
C7 C6 C9 O16 -4.9(7) . . . . ?
C5 C6 C9 O16 175.0(4) . . . . ?
C1 N1 C10 C11 -168.7(4) . . . . ?
C19 N1 C10 C11 70.4(6) . . . . ?
N1 C10 C11 C16 -137.7(5) . . . . ?
N1 C10 C11 C12 41.3(7) . . . . ?
C16 C11 C12 C13 -0.5(9) . . . . ?
C10 C11 C12 C13 -179.4(5) . . . . ?
C11 C12 C13 C14 -2.9(9) . . . . ?
C11 C12 C13 C17 178.7(6) . . . . ?
C12 C13 C14 C15 3.7(9) . . . . ?
C17 C13 C14 C15 -177.9(6) . . . . ?
C13 C14 C15 C16 -1.1(8) . . . . ?
C13 C14 C15 C18 176.3(5) . . . . ?
C12 C11 C16 C15 3.1(8) . . . . ?
C10 C11 C16 C15 -178.0(5) . . . . ?
C14 C15 C16 C11 -2.3(8) . . . . ?
C18 C15 C16 C11 -179.7(5) . . . . ?
Cd1A O9 C17 O10 -36.9(10) . . . . ?
Cd1B O9 C17 O10 -47.2(13) . . . . ?
Cd1A O9 C17 C13 143.4(5) . . . . ?
Cd1B O9 C17 C13 133.0(9) . . . . ?
C12 C13 C17 O10 6.1(10) . . . . ?
C14 C13 C17 O10 -172.3(7) . . . . ?
C12 C13 C17 O9 -174.2(6) . . . . ?
C14 C13 C17 O9 7.4(9) . . . . ?
Cd3 O12 C18 O11 87.9(6) 6_665 . . . ?
Cd3 O12 C18 C15 -92.3(6) 6_665 . . . ?
Cd2 O11 C18 O12 -10.4(6) 7_455 . . . ?
Cd2 O11 C18 C15 169.8(4) 7_455 . . . ?
C14 C15 C18 O12 -158.6(5) . . . . ?
C16 C15 C18 O12 18.6(8) . . . . ?
C14 C15 C18 O11 21.1(7) . . . . ?
C16 C15 C18 O11 -161.6(5) . . . . ?
C10 N1 C19 C20 -163.5(5) . . . . ?
C1 N1 C19 C20 74.8(6) . . . . ?
C30 N2 C20 C19 -167.4(4) . . . . ?
C21 N2 C20 C19 71.6(6) . . . . ?
N1 C19 C20 N2 171.1(4) . . . . ?
C20 N2 C21 C22 -173.3(4) . . . . ?
C30 N2 C21 C22 65.1(6) . . . . ?
N2 C21 C22 C23 69.4(6) . . . . ?
N2 C21 C22 C27 -112.1(5) . . . . ?
C27 C22 C23 C24 0.5(7) . . . . ?
C21 C22 C23 C24 179.0(4) . . . . ?
C22 C23 C24 C25 -1.5(7) . . . . ?
C22 C23 C24 C28 178.6(4) . . . . ?
C23 C24 C25 C26 1.9(7) . . . . ?
C28 C24 C25 C26 -178.1(4) . . . . ?
C24 C25 C26 C27 -1.4(8) . . . . ?
C24 C25 C26 C29 178.8(5) . . . . ?
C25 C26 C27 C22 0.4(8) . . . . ?
C29 C26 C27 C22 -179.8(5) . . . . ?
C23 C22 C27 C26 0.0(8) . . . . ?
C21 C22 C27 C26 -178.5(5) . . . . ?
Cd1B O3 C28 O4 -8.0(6) 2_665 . . . ?
Cd1A O3 C28 O4 -4.2(5) 2_665 . . . ?
Cd1B O3 C28 C24 173.8(5) 2_665 . . . ?
Cd1A O3 C28 C24 177.7(4) 2_665 . . . ?
Cd1B O4 C28 O3 8.9(6) 2_665 . . . ?
Cd1A O4 C28 O3 4.3(5) 2_665 . . . ?
Cd1B O4 C28 C24 -172.8(5) 2_665 . . . ?
Cd1A O4 C28 C24 -177.5(3) 2_665 . . . ?
C23 C24 C28 O3 175.4(5) . . . . ?
C25 C24 C28 O3 -4.6(7) . . . . ?
C23 C24 C28 O4 -2.9(6) . . . . ?
C25 C24 C28 O4 177.1(4) . . . . ?
Cd3 O1 C29 O2 3.3(10) . . . . ?
Cd3 O1 C29 C26 -176.3(4) . . . . ?
C27 C26 C29 O2 174.8(6) . . . . ?
C25 C26 C29 O2 -5.4(8) . . . . ?
C27 C26 C29 O1 -5.5(8) . . . . ?
C25 C26 C29 O1 174.3(5) . . . . ?
C20 N2 C30 C31 60.2(6) . . . . ?
C21 N2 C30 C31 -179.1(5) . . . . ?
N2 C30 C31 C36 -146.6(5) . . . . ?
N2 C30 C31 C32 33.6(8) . . . . ?
C36 C31 C32 C33 0.9(8) . . . . ?
C30 C31 C32 C33 -179.3(5) . . . . ?
C31 C32 C33 C34 -1.4(9) . . . . ?
C31 C32 C33 C38 178.5(5) . . . . ?
C32 C33 C34 C35 -0.9(8) . . . . ?
C38 C33 C34 C35 179.2(5) . . . . ?
C33 C34 C35 C36 3.7(8) . . . . ?
C33 C34 C35 C37 178.5(5) . . . . ?
C32 C31 C36 C35 1.9(8) . . . . ?
C30 C31 C36 C35 -177.9(5) . . . . ?
C34 C35 C36 C31 -4.2(8) . . . . ?
C37 C35 C36 C31 -179.1(5) . . . . ?
Cd2 O6 C37 O5 -6.2(10) . . . . ?
Cd2 O6 C37 C35 172.6(4) . . . . ?
Cd3 O5 C37 O6 -51.1(8) 3_565 . . . ?
Cd3 O5 C37 C35 130.1(4) 3_565 . . . ?
C34 C35 C37 O6 -10.4(8) . . . . ?
C36 C35 C37 O6 164.5(5) . . . . ?
C34 C35 C37 O5 168.5(5) . . . . ?
C36 C35 C37 O5 -16.6(7) . . . . ?
Cd1B O8 C38 O7 -2.7(8) . . . . ?
Cd1B O8 C38 C33 177.0(6) . . . . ?
Cd1A O7 C38 O8 -4.7(8) . . . . ?
Cd1B O7 C38 O8 3.0(8) . . . . ?
Cd1A O7 C38 C33 175.6(4) . . . . ?
Cd1B O7 C38 C33 -176.7(6) . . . . ?
C34 C33 C38 O8 -162.7(6) . . . . ?
C32 C33 C38 O8 17.4(9) . . . . ?
C34 C33 C38 O7 17.0(9) . . . . ?
C32 C33 C38 O7 -162.9(6) . . . . ?
